data_7120356
loop_
_publ_author_name
'Yin, Xianglin'
'Mohammad, Haroon'
'Eldesouky, Hassan E.'
'Abdelkhalek, Ahmed'
'Seleem, Mohamed N.'
'Dai, Mingji'

_publ_section_title
;
 Rapid synthesis of bicyclic lactones via palladium-catalyzed
 aminocarbonylative lactonizations.
;
_journal_issue 53
_journal_name_full 'Chemical communications (Cambridge, England)'
_journal_page_first 7238
_journal_page_last 7241
_journal_paper_doi 10.1039/c7cc02494k
_journal_volume 53
_journal_year 2017
_chemical_formula_sum 'C22 H23 N O4 S'
_chemical_formula_weight 397.47
_space_group_crystal_system monoclinic
_space_group_IT_number 14
_space_group_name_Hall '-P 2yn'
_space_group_name_H-M_alt 'P 1 21/n 1'
_symmetry_space_group_name_Hall '-P 2yn'
_symmetry_space_group_name_H-M 'P 1 21/n 1'
_atom_sites_solution_hydrogens geom
_atom_sites_solution_primary direct
_atom_sites_solution_secondary difmap
_audit_creation_method SHELXL-2016/6
_audit_update_record
;
2017-03-26 deposited with the CCDC.
2017-04-28 downloaded from the CCDC.
;
_cell_angle_alpha 90
_cell_angle_beta 108.7799(16)
_cell_angle_gamma 90
_cell_formula_units_Z 4
_cell_length_a 11.2917(4)
_cell_length_b 14.5436(5)
_cell_length_c 12.4181(5)
_cell_measurement_reflns_used 9358
_cell_measurement_temperature 100(2)
_cell_measurement_theta_max 36.3026
_cell_measurement_theta_min 3.3883
_cell_volume 1930.76(12)
_computing_cell_refinement 'SAINT V8.37A (Bruker, 2016)'
_computing_data_collection 'Apex3 v2016.9-0 (Bruker, 2016)'
_computing_data_reduction 'SAINT V8.37A (Bruker, 2016)'
_computing_structure_refinement
;  
SHELXL-2016/6 (Sheldrick, 2015, 2016), 
SHELXLE Rev714 (H\"ubschle et al., 2011)
;
_computing_structure_solution 'SHELXS-97 (Sheldrick, 2008)'
_diffrn_ambient_temperature 100(2)
_diffrn_measured_fraction_theta_full 0.996
_diffrn_measured_fraction_theta_max 0.997
_diffrn_measurement_device_type 'Bruker AXS D8 Quest CMOS diffractometer'
_diffrn_measurement_method 'omega and phi scans'
_diffrn_radiation_monochromator 'Triumph curved graphite crystal'
_diffrn_radiation_type MoK\a
_diffrn_radiation_wavelength 0.71073
_diffrn_reflns_av_R_equivalents 0.0304
_diffrn_reflns_av_unetI/netI 0.0221
_diffrn_reflns_Laue_measured_fraction_full 0.996
_diffrn_reflns_Laue_measured_fraction_max 0.997
_diffrn_reflns_limit_h_max 18
_diffrn_reflns_limit_h_min -18
_diffrn_reflns_limit_k_max 24
_diffrn_reflns_limit_k_min -24
_diffrn_reflns_limit_l_max 20
_diffrn_reflns_limit_l_min -20
_diffrn_reflns_number 62396
_diffrn_reflns_point_group_measured_fraction_full 0.996
_diffrn_reflns_point_group_measured_fraction_max 0.997
_diffrn_reflns_theta_full 25.242
_diffrn_reflns_theta_max 36.330
_diffrn_reflns_theta_min 3.274
_diffrn_source 'sealed tube X-ray source'
_exptl_absorpt_coefficient_mu 0.197
_exptl_absorpt_correction_T_max 0.7471
_exptl_absorpt_correction_T_min 0.6898
_exptl_absorpt_correction_type multi-scan
_exptl_absorpt_process_details
;
 SADABS 2016/2: Krause, L., Herbst-Irmer, R., Sheldrick G.M. & Stalke D.,
 J. Appl. Cryst. 48 (2015) 3-10
;
_exptl_crystal_colour colourless
_exptl_crystal_density_diffrn 1.367
_exptl_crystal_description plate
_exptl_crystal_F_000 840
_exptl_crystal_size_max 0.250
_exptl_crystal_size_mid 0.150
_exptl_crystal_size_min 0.080
_refine_diff_density_max 0.627
_refine_diff_density_min -0.356
_refine_diff_density_rms 0.059
_refine_ls_extinction_method none
_refine_ls_goodness_of_fit_ref 1.062
_refine_ls_hydrogen_treatment constr
_refine_ls_matrix_type full
_refine_ls_number_parameters 254
_refine_ls_number_reflns 9349
_refine_ls_number_restraints 0
_refine_ls_restrained_S_all 1.062
_refine_ls_R_factor_all 0.0478
_refine_ls_R_factor_gt 0.0375
_refine_ls_shift/su_max 0.001
_refine_ls_shift/su_mean 0.000
_refine_ls_structure_factor_coef Fsqd
_refine_ls_weighting_details 'w=1/[\s^2^(Fo^2^)+(0.0472P)^2^+0.6697P] where P=(Fo^2^+2Fc^2^)/3'
_refine_ls_weighting_scheme calc
_refine_ls_wR_factor_gt 0.0964
_refine_ls_wR_factor_ref 0.1036
_reflns_Friedel_coverage 0.000
_reflns_number_gt 7966
_reflns_number_total 9349
_reflns_threshold_expression 'I > 2\s(I)'
_cod_data_source_file c7cc02494k2.cif
_cod_data_source_block XL_2_114_0m
_cod_database_code 7120356
_shelx_shelxl_version_number 2016/6
_shelx_space_group_comment
;
The symmetry employed for this shelxl refinement is uniquely defined
by the following loop, which should always be used as a source of
symmetry information in preference to the above space-group names.
They are only intended as comments.
;
_shelx_estimated_absorpt_t_min 0.952
_shelx_estimated_absorpt_t_max 0.984

loop_
_space_group_symop_operation_xyz
'x, y, z'
'-x+1/2, y+1/2, -z+1/2'
'-x, -y, -z'
'x-1/2, -y-1/2, z-1/2'

loop_
_atom_site_label
_atom_site_type_symbol
_atom_site_fract_x
_atom_site_fract_y
_atom_site_fract_z
_atom_site_U_iso_or_equiv
_atom_site_adp_type
_atom_site_occupancy
_atom_site_site_symmetry_order
_atom_site_calc_flag
_atom_site_refinement_flags_posn
_atom_site_refinement_flags_adp
S1 S 0.88436(2) 0.07311(2) 0.34797(2) 0.01492(5) Uani 1 1 d . .
O1 O 1.21321(6) 0.10030(5) 0.15476(5) 0.01867(11) Uani 1 1 d . .
O2 O 1.15061(6) -0.03000(5) 0.04578(5) 0.02097(12) Uani 1 1 d . .
O3 O 0.96834(6) 0.14667(5) 0.34726(6) 0.02081(12) Uani 1 1 d . .
O4 O 0.85494(6) 0.05192(6) 0.44903(5) 0.02319(13) Uani 1 1 d . .
N1 N 0.94321(6) -0.02217(5) 0.31384(6) 0.01356(11) Uani 1 1 d . .
C1 C 1.14406(7) 0.02141(6) 0.11938(7) 0.01520(13) Uani 1 1 d . .
C2 C 1.07807(7) 0.03008(5) 0.20333(6) 0.01270(11) Uani 1 1 d . .
C3 C 1.15443(7) 0.11549(5) 0.24621(7) 0.01469(12) Uani 1 1 d . .
H3 H 1.103047 0.172834 0.235337 0.018 Uiso 1 1 calc R U
C4 C 1.25174(7) 0.10839(5) 0.36239(7) 0.01595(13) Uani 1 1 d . .
H4A H 1.299309 0.050573 0.366616 0.019 Uiso 1 1 calc R U
H4B H 1.209011 0.105183 0.420509 0.019 Uiso 1 1 calc R U
C5 C 1.34352(8) 0.18932(6) 0.39025(7) 0.01809(14) Uani 1 1 d . .
H5A H 1.377688 0.198326 0.326905 0.022 Uiso 1 1 calc R U
H5B H 1.298383 0.246077 0.397715 0.022 Uiso 1 1 calc R U
C6 C 1.44977(7) 0.17328(5) 0.49894(7) 0.01447(12) Uani 1 1 d . .
C7 C 1.42627(9) 0.16300(6) 0.60192(7) 0.02028(15) Uani 1 1 d . .
H7 H 1.343285 0.169249 0.604005 0.024 Uiso 1 1 calc R U
C8 C 1.52315(10) 0.14369(7) 0.70158(8) 0.02462(17) Uani 1 1 d . .
H8 H 1.505900 0.136611 0.771120 0.030 Uiso 1 1 calc R U
C9 C 1.64494(10) 0.13472(6) 0.69984(8) 0.02480(18) Uani 1 1 d . .
H9 H 1.710940 0.121254 0.767894 0.030 Uiso 1 1 calc R U
C10 C 1.66960(9) 0.14549(7) 0.59853(9) 0.02449(17) Uani 1 1 d . .
H10 H 1.752822 0.139783 0.596918 0.029 Uiso 1 1 calc R U
C11 C 1.57253(8) 0.16471(6) 0.49884(7) 0.01917(14) Uani 1 1 d . .
H11 H 1.590354 0.172103 0.429615 0.023 Uiso 1 1 calc R U
C12 C 0.99879(7) -0.02860(5) 0.22756(6) 0.01148(11) Uani 1 1 d . .
C13 C 0.96019(7) -0.11920(5) 0.16842(7) 0.01530(12) Uani 1 1 d . .
H13A H 1.027609 -0.145521 0.143018 0.018 Uiso 1 1 calc R U
H13B H 0.883382 -0.112800 0.102037 0.018 Uiso 1 1 calc R U
C14 C 0.93660(8) -0.17815(6) 0.26151(8) 0.01899(14) Uani 1 1 d . .
H14A H 0.877316 -0.228667 0.228313 0.023 Uiso 1 1 calc R U
H14B H 1.015579 -0.204621 0.312408 0.023 Uiso 1 1 calc R U
C15 C 0.88071(8) -0.11015(6) 0.32502(7) 0.01764(14) Uani 1 1 d . .
H15A H 0.788855 -0.105650 0.289500 0.021 Uiso 1 1 calc R U
H15B H 0.900173 -0.127924 0.405824 0.021 Uiso 1 1 calc R U
C16 C 0.74297(7) 0.09110(5) 0.23744(6) 0.01369(12) Uani 1 1 d . .
C17 C 0.63147(7) 0.06086(6) 0.25119(7) 0.01515(12) Uani 1 1 d . .
H17 H 0.632120 0.030190 0.318920 0.018 Uiso 1 1 calc R U
C18 C 0.51944(7) 0.07617(6) 0.16455(7) 0.01619(13) Uani 1 1 d . .
H18 H 0.443233 0.055481 0.173252 0.019 Uiso 1 1 calc R U
C19 C 0.51738(7) 0.12167(6) 0.06462(7) 0.01566(13) Uani 1 1 d . .
C20 C 0.63064(8) 0.14959(6) 0.05220(7) 0.01866(14) Uani 1 1 d . .
H20 H 0.630281 0.179596 -0.015856 0.022 Uiso 1 1 calc R U
C21 C 0.74392(8) 0.13433(6) 0.13746(7) 0.01720(13) Uani 1 1 d . .
H21 H 0.820484 0.152997 0.127783 0.021 Uiso 1 1 calc R U
C22 C 0.39461(8) 0.14009(7) -0.02633(8) 0.02233(16) Uani 1 1 d . .
H22A H 0.406269 0.187183 -0.078473 0.033 Uiso 1 1 calc R U
H22B H 0.333533 0.161779 0.008870 0.033 Uiso 1 1 calc R U
H22C H 0.364028 0.083328 -0.068672 0.033 Uiso 1 1 calc R U

loop_
_atom_site_aniso_label
_atom_site_aniso_U_11
_atom_site_aniso_U_22
_atom_site_aniso_U_33
_atom_site_aniso_U_23
_atom_site_aniso_U_13
_atom_site_aniso_U_12
S1 0.01210(8) 0.01966(9) 0.01359(8) -0.00458(6) 0.00497(6) -0.00030(6)
O1 0.0158(2) 0.0224(3) 0.0197(3) 0.0036(2) 0.0085(2) -0.0027(2)
O2 0.0206(3) 0.0283(3) 0.0162(3) 0.0000(2) 0.0089(2) 0.0045(2)
O3 0.0152(3) 0.0191(3) 0.0283(3) -0.0097(2) 0.0073(2) -0.0037(2)
O4 0.0193(3) 0.0389(4) 0.0129(2) -0.0028(2) 0.0073(2) 0.0032(3)
N1 0.0132(3) 0.0151(3) 0.0139(2) 0.0005(2) 0.0064(2) -0.0003(2)
C1 0.0121(3) 0.0195(3) 0.0146(3) 0.0040(2) 0.0052(2) 0.0023(2)
C2 0.0110(3) 0.0140(3) 0.0136(3) 0.0003(2) 0.0047(2) 0.0000(2)
C3 0.0125(3) 0.0143(3) 0.0178(3) 0.0016(2) 0.0056(2) -0.0013(2)
C4 0.0138(3) 0.0148(3) 0.0181(3) 0.0021(2) 0.0035(2) -0.0030(2)
C5 0.0161(3) 0.0160(3) 0.0194(3) 0.0031(3) 0.0019(3) -0.0040(2)
C6 0.0145(3) 0.0125(3) 0.0160(3) 0.0001(2) 0.0043(2) -0.0024(2)
C7 0.0217(4) 0.0217(4) 0.0195(3) -0.0009(3) 0.0096(3) -0.0045(3)
C8 0.0358(5) 0.0206(4) 0.0163(3) -0.0004(3) 0.0068(3) -0.0059(3)
C9 0.0296(4) 0.0151(3) 0.0208(4) -0.0015(3) -0.0042(3) 0.0013(3)
C10 0.0168(3) 0.0234(4) 0.0295(4) -0.0042(3) 0.0022(3) 0.0040(3)
C11 0.0166(3) 0.0215(4) 0.0202(3) -0.0024(3) 0.0069(3) -0.0002(3)
C12 0.0101(3) 0.0127(3) 0.0116(3) 0.0007(2) 0.0033(2) 0.0009(2)
C13 0.0166(3) 0.0132(3) 0.0167(3) -0.0014(2) 0.0061(2) -0.0016(2)
C14 0.0212(3) 0.0140(3) 0.0228(4) 0.0029(3) 0.0085(3) -0.0013(3)
C15 0.0179(3) 0.0185(3) 0.0184(3) 0.0032(3) 0.0085(3) -0.0027(3)
C16 0.0123(3) 0.0149(3) 0.0152(3) -0.0022(2) 0.0063(2) 0.0001(2)
C17 0.0135(3) 0.0165(3) 0.0171(3) 0.0011(2) 0.0072(2) 0.0004(2)
C18 0.0122(3) 0.0172(3) 0.0203(3) 0.0005(3) 0.0067(2) 0.0000(2)
C19 0.0143(3) 0.0165(3) 0.0164(3) -0.0020(2) 0.0053(2) 0.0011(2)
C20 0.0174(3) 0.0242(4) 0.0161(3) 0.0013(3) 0.0079(3) 0.0002(3)
C21 0.0149(3) 0.0219(3) 0.0170(3) 0.0000(3) 0.0082(3) -0.0012(3)
C22 0.0168(3) 0.0283(4) 0.0196(3) 0.0006(3) 0.0026(3) 0.0030(3)

loop_
_atom_type_symbol
_atom_type_description
_atom_type_scat_dispersion_real
_atom_type_scat_dispersion_imag
_atom_type_scat_source
C C 0.0033 0.0016 'International Tables Vol C Tables 4.2.6.8 and 6.1.1.4'
H H 0.0000 0.0000 'International Tables Vol C Tables 4.2.6.8 and 6.1.1.4'
N N 0.0061 0.0033 'International Tables Vol C Tables 4.2.6.8 and 6.1.1.4'
O O 0.0106 0.0060 'International Tables Vol C Tables 4.2.6.8 and 6.1.1.4'
S S 0.1246 0.1234 'International Tables Vol C Tables 4.2.6.8 and 6.1.1.4'

loop_
_geom_angle_atom_site_label_1
_geom_angle_atom_site_label_2
_geom_angle_atom_site_label_3
_geom_angle
O4 S1 O3 120.50(4)
O4 S1 N1 105.71(4)
O3 S1 N1 107.68(4)
O4 S1 C16 107.93(4)
O3 S1 C16 108.72(4)
N1 S1 C16 105.31(4)
C1 O1 C3 91.18(5)
C12 N1 C15 110.76(6)
C12 N1 S1 124.48(5)
C15 N1 S1 117.10(5)
O2 C1 O1 126.40(7)
O2 C1 C2 139.71(8)
O1 C1 C2 93.85(6)
C12 C2 C1 129.28(7)
C12 C2 C3 142.48(7)
C1 C2 C3 87.61(6)
O1 C3 C2 87.34(6)
O1 C3 C4 110.43(6)
C2 C3 C4 116.01(6)
O1 C3 H3 113.5
C2 C3 H3 113.5
C4 C3 H3 113.5
C3 C4 C5 113.23(6)
C3 C4 H4A 108.9
C5 C4 H4A 108.9
C3 C4 H4B 108.9
C5 C4 H4B 108.9
H4A C4 H4B 107.7
C6 C5 C4 111.64(6)
C6 C5 H5A 109.3
C4 C5 H5A 109.3
C6 C5 H5B 109.3
C4 C5 H5B 109.3
H5A C5 H5B 108.0
C11 C6 C7 118.32(8)
C11 C6 C5 121.24(7)
C7 C6 C5 120.38(7)
C8 C7 C6 120.65(8)
C8 C7 H7 119.7
C6 C7 H7 119.7
C9 C8 C7 120.28(9)
C9 C8 H8 119.9
C7 C8 H8 119.9
C10 C9 C8 119.63(8)
C10 C9 H9 120.2
C8 C9 H9 120.2
C9 C10 C11 120.03(9)
C9 C10 H10 120.0
C11 C10 H10 120.0
C6 C11 C10 121.08(8)
C6 C11 H11 119.5
C10 C11 H11 119.5
C2 C12 N1 128.48(7)
C2 C12 C13 123.95(7)
N1 C12 C13 107.45(6)
C12 C13 C14 102.46(6)
C12 C13 H13A 111.3
C14 C13 H13A 111.3
C12 C13 H13B 111.3
C14 C13 H13B 111.3
H13A C13 H13B 109.2
C15 C14 C13 103.26(6)
C15 C14 H14A 111.1
C13 C14 H14A 111.1
C15 C14 H14B 111.1
C13 C14 H14B 111.1
H14A C14 H14B 109.1
N1 C15 C14 102.82(6)
N1 C15 H15A 111.2
C14 C15 H15A 111.2
N1 C15 H15B 111.2
C14 C15 H15B 111.2
H15A C15 H15B 109.1
C21 C16 C17 121.13(7)
C21 C16 S1 119.79(6)
C17 C16 S1 119.08(6)
C18 C17 C16 119.16(7)
C18 C17 H17 120.4
C16 C17 H17 120.4
C17 C18 C19 120.88(7)
C17 C18 H18 119.6
C19 C18 H18 119.6
C20 C19 C18 118.74(7)
C20 C19 C22 121.38(8)
C18 C19 C22 119.88(7)
C21 C20 C19 121.33(7)
C21 C20 H20 119.3
C19 C20 H20 119.3
C20 C21 C16 118.74(7)
C20 C21 H21 120.6
C16 C21 H21 120.6
C19 C22 H22A 109.5
C19 C22 H22B 109.5
H22A C22 H22B 109.5
C19 C22 H22C 109.5
H22A C22 H22C 109.5
H22B C22 H22C 109.5

loop_
_geom_bond_atom_site_label_1
_geom_bond_atom_site_label_2
_geom_bond_distance
S1 O4 1.4313(7)
S1 O3 1.4314(7)
S1 N1 1.6501(7)
S1 C16 1.7580(8)
O1 C1 1.3777(10)
O1 C3 1.5048(10)
O2 C1 1.2014(10)
N1 C12 1.4084(9)
N1 C15 1.4891(10)
C1 C2 1.4690(10)
C2 C12 1.3393(10)
C2 C3 1.5081(11)
C3 C4 1.5095(11)
C3 H3 1.0000
C4 C5 1.5325(11)
C4 H4A 0.9900
C4 H4B 0.9900
C5 C6 1.5076(11)
C5 H5A 0.9900
C5 H5B 0.9900
C6 C11 1.3921(11)
C6 C7 1.3953(11)
C7 C8 1.3913(13)
C7 H7 0.9500
C8 C9 1.3885(16)
C8 H8 0.9500
C9 C10 1.3822(15)
C9 H9 0.9500
C10 C11 1.3923(13)
C10 H10 0.9500
C11 H11 0.9500
C12 C13 1.5031(11)
C13 C14 1.5299(11)
C13 H13A 0.9900
C13 H13B 0.9900
C14 C15 1.5228(12)
C14 H14A 0.9900
C14 H14B 0.9900
C15 H15A 0.9900
C15 H15B 0.9900
C16 C21 1.3948(11)
C16 C17 1.3951(11)
C17 C18 1.3896(11)
C17 H17 0.9500
C18 C19 1.4000(12)
C18 H18 0.9500
C19 C20 1.3968(11)
C19 C22 1.5037(12)
C20 C21 1.3909(12)
C20 H20 0.9500
C21 H21 0.9500
C22 H22A 0.9800
C22 H22B 0.9800
C22 H22C 0.9800

loop_
_geom_torsion_atom_site_label_1
_geom_torsion_atom_site_label_2
_geom_torsion_atom_site_label_3
_geom_torsion_atom_site_label_4
_geom_torsion
O4 S1 N1 C12 -171.84(6)
O3 S1 N1 C12 -41.82(7)
C16 S1 N1 C12 74.05(7)
O4 S1 N1 C15 41.60(7)
O3 S1 N1 C15 171.62(6)
C16 S1 N1 C15 -72.50(6)
C3 O1 C1 O2 -176.84(8)
C3 O1 C1 C2 1.31(6)
O2 C1 C2 C12 3.93(16)
O1 C1 C2 C12 -173.77(8)
O2 C1 C2 C3 176.40(11)
O1 C1 C2 C3 -1.31(6)
C1 O1 C3 C2 -1.28(6)
C1 O1 C3 C4 115.55(7)
C12 C2 C3 O1 171.60(11)
C1 C2 C3 O1 1.20(5)
C12 C2 C3 C4 60.12(13)
C1 C2 C3 C4 -110.28(7)
O1 C3 C4 C5 70.67(9)
C2 C3 C4 C5 167.95(7)
C3 C4 C5 C6 -171.77(7)
C4 C5 C6 C11 115.41(9)
C4 C5 C6 C7 -62.02(10)
C11 C6 C7 C8 -0.68(13)
C5 C6 C7 C8 176.82(8)
C6 C7 C8 C9 0.24(14)
C7 C8 C9 C10 0.29(14)
C8 C9 C10 C11 -0.36(14)
C7 C6 C11 C10 0.61(13)
C5 C6 C11 C10 -176.87(8)
C9 C10 C11 C6 -0.09(14)
C1 C2 C12 N1 175.03(7)
C3 C2 C12 N1 7.45(16)
C1 C2 C12 C13 -0.57(13)
C3 C2 C12 C13 -168.14(9)
C15 N1 C12 C2 -169.21(8)
S1 N1 C12 C2 42.43(11)
C15 N1 C12 C13 6.96(8)
S1 N1 C12 C13 -141.40(6)
C2 C12 C13 C14 149.51(7)
N1 C12 C13 C14 -26.88(8)
C12 C13 C14 C15 36.04(8)
C12 N1 C15 C14 16.03(8)
S1 N1 C15 C14 166.97(5)
C13 C14 C15 N1 -31.88(8)
O4 S1 C16 C21 164.33(7)
O3 S1 C16 C21 32.05(8)
N1 S1 C16 C21 -83.12(7)
O4 S1 C16 C17 -16.27(8)
O3 S1 C16 C17 -148.55(6)
N1 S1 C16 C17 96.29(7)
C21 C16 C17 C18 -1.50(12)
S1 C16 C17 C18 179.10(6)
C16 C17 C18 C19 -0.30(12)
C17 C18 C19 C20 1.55(12)
C17 C18 C19 C22 -178.05(8)
C18 C19 C20 C21 -1.05(13)
C22 C19 C20 C21 178.55(8)
C19 C20 C21 C16 -0.69(13)
C17 C16 C21 C20 1.99(12)
S1 C16 C21 C20 -178.62(6)
